data_1563117
loop_
_publ_author_name
'McMillen, Colin'
'Heyward, Carla'
'Giesber, Henry'
'Kolis, Joseph'

_publ_section_title
;
 Crystal structures of the novel hydrated borates Ba2B5O9(OH), Sr2B5O9(OH)
 and Li2Sr8B22O41(OH)2
;
_journal_issue 11
_journal_name_full 'Journal of Solid State Chemistry'
_journal_page_first 2966
_journal_page_last 2971
_journal_paper_doi 10.1016/j.jssc.2011.08.023
_journal_volume 184
_journal_year 2011
_chemical_formula_sum 'B5 Ba2 H O10'
_chemical_formula_weight 489.74
_space_group_IT_number 14
_space_group_name_Hall '-P 2ybc'
_space_group_name_H-M_alt 'P 1 21/c 1'
_symmetry_cell_setting monoclinic
_symmetry_space_group_name_H-M 'P 1 21/c 1'
_atom_sites_solution_hydrogens geom
_atom_sites_solution_primary direct
_atom_sites_solution_secondary difmap
_audit_creation_method SHELXL-97
_cell_angle_alpha 90.00
_cell_angle_beta 93.46(3)
_cell_angle_gamma 90.00
_cell_formula_units_Z 4
_cell_length_a 6.6330(13)
_cell_length_b 8.6250(17)
_cell_length_c 14.680(3)
_cell_measurement_reflns_used 7521
_cell_measurement_temperature 293(2)
_cell_measurement_theta_max 26.30
_cell_measurement_theta_min 2.74
_cell_volume 838.3(3)
_computing_cell_refinement 'CrystalClear (Rigaku/MSC, 1999)'
_computing_data_collection 'CrystalClear (Rigaku/MSC, 1999)'
_computing_data_reduction 'CrystalClear (Rigaku/MSC, 1999)'
_computing_molecular_graphics 'SHELXTL (Bruker-AXS, 1999)'
_computing_publication_material 'SHELXTL (Bruker-AXS, 1999)'
_computing_structure_refinement 'SHELXTL (Bruker-AXS, 1999)'
_computing_structure_solution 'SHELXTL (Bruker-AXS, 1999)'
_diffrn_ambient_temperature 293(2)
_diffrn_detector_area_resol_mean 14.6199
_diffrn_measured_fraction_theta_full 0.997
_diffrn_measured_fraction_theta_max 0.997
_diffrn_measurement_device_type 'Rigaku AFC8S'
_diffrn_measurement_method '\w scans'
_diffrn_radiation_monochromator graphite
_diffrn_radiation_source 'fine-focus sealed tube'
_diffrn_radiation_type MoK\a
_diffrn_radiation_wavelength 0.71073
_diffrn_reflns_av_R_equivalents 0.0347
_diffrn_reflns_av_sigmaI/netI 0.0206
_diffrn_reflns_limit_h_max 7
_diffrn_reflns_limit_h_min -8
_diffrn_reflns_limit_k_max 10
_diffrn_reflns_limit_k_min -10
_diffrn_reflns_limit_l_max 18
_diffrn_reflns_limit_l_min -17
_diffrn_reflns_number 7752
_diffrn_reflns_theta_full 26.37
_diffrn_reflns_theta_max 26.37
_diffrn_reflns_theta_min 2.74
_diffrn_standards_decay_% 0
_diffrn_standards_interval_count 0
_diffrn_standards_interval_time 0
_diffrn_standards_number 0
_exptl_absorpt_coefficient_mu 9.380
_exptl_absorpt_correction_T_max 0.5207
_exptl_absorpt_correction_T_min 0.2556
_exptl_absorpt_correction_type multi-scan
_exptl_absorpt_process_details 'REQAB, CrystalClear'
_exptl_crystal_colour colorless
_exptl_crystal_density_diffrn 3.880
_exptl_crystal_density_method 'not measured'
_exptl_crystal_description rod
_exptl_crystal_F_000 872
_exptl_crystal_size_max 0.20
_exptl_crystal_size_mid 0.08
_exptl_crystal_size_min 0.08
_refine_diff_density_max 1.278
_refine_diff_density_min -1.322
_refine_diff_density_rms 0.212
_refine_ls_extinction_coef 0.0224(6)
_refine_ls_extinction_expression Fc^*^=kFc[1+0.001xFc^2^\l^3^/sin(2\q)]^-1/4^
_refine_ls_extinction_method SHELXL
_refine_ls_goodness_of_fit_ref 1.267
_refine_ls_hydrogen_treatment constr
_refine_ls_matrix_type full
_refine_ls_number_parameters 156
_refine_ls_number_reflns 1710
_refine_ls_number_restraints 0
_refine_ls_restrained_S_all 1.267
_refine_ls_R_factor_all 0.0246
_refine_ls_R_factor_gt 0.0242
_refine_ls_shift/su_max 0.001
_refine_ls_shift/su_mean 0.000
_refine_ls_structure_factor_coef Fsqd
_refine_ls_weighting_details 'calc w=1/[\s^2^(Fo^2^)+(0.0259P)^2^+3.8872P] where P=(Fo^2^+2Fc^2^)/3'
_refine_ls_weighting_scheme calc
_refine_ls_wR_factor_gt 0.0585
_refine_ls_wR_factor_ref 0.0588
_reflns_number_gt 1697
_reflns_number_total 1710
_reflns_threshold_expression >2sigma(I)
_cod_data_source_file JSSC-2011-184-2966.cif
_cod_data_source_block cdm710polya
_cod_depositor_comments
;
The following automatic conversions were performed:

data item '_symmetry_cell_setting' value 'Monoclinic' was changed to
'monoclinic' in accordance with the built-in table derived from the
CIF Core dictionary named 'cif_core.dic' version 2.4.5 last updated
on 2014-11-21.

Automatic conversion script
Id: cif_fix_values 8369 2020-08-20 11:38:08Z andrius 
;
_cod_original_sg_symbol_H-M P21/c
_cod_database_code 1563117

loop_
_symmetry_equiv_pos_as_xyz
'x, y, z'
'-x, y+1/2, -z+1/2'
'-x, -y, -z'
'x, -y-1/2, z-1/2'

loop_
_atom_site_label
_atom_site_type_symbol
_atom_site_fract_x
_atom_site_fract_y
_atom_site_fract_z
_atom_site_U_iso_or_equiv
_atom_site_adp_type
_atom_site_occupancy
_atom_site_symmetry_multiplicity
_atom_site_calc_flag
_atom_site_refinement_flags
_atom_site_disorder_assembly
_atom_site_disorder_group
Ba1 Ba 0.49766(4) 0.15363(3) 0.606119(17) 0.00823(12) Uani 1 1 d . . .
Ba2 Ba 0.04695(4) -0.01180(3) 0.779910(17) 0.00680(12) Uani 1 1 d . . .
O6 O 0.3290(5) -0.1306(4) 0.6689(2) 0.0063(6) Uani 1 1 d . . .
O10 O 0.5732(5) 0.4575(4) 0.6112(2) 0.0124(7) Uani 1 1 d . . .
H1 H 0.6049 0.5097 0.5585 0.024(18) Uiso 1 1 d R . .
O7 O -0.2620(5) 0.1042(4) 0.8771(2) 0.0078(6) Uani 1 1 d . . .
O8 O 0.6326(5) -0.0691(4) 0.7589(2) 0.0098(7) Uani 1 1 d . . .
O1 O 0.3572(5) 0.1509(4) 0.4002(2) 0.0080(6) Uani 1 1 d . . .
B3 B -0.2092(7) 0.2646(6) 0.8898(3) 0.0046(9) Uani 1 1 d . . .
B5 B 0.5387(7) -0.1736(6) 0.6916(3) 0.0050(9) Uani 1 1 d . . .
O9 O 0.5629(5) -0.3339(4) 0.7195(2) 0.0065(6) Uani 1 1 d . . .
O2 O 0.0107(4) 0.2840(4) 0.8619(2) 0.0064(6) Uani 1 1 d . . .
O5 O -0.0742(5) 0.1881(4) 0.6397(2) 0.0101(6) Uani 1 1 d . . .
O4 O -0.2152(5) 0.3108(4) 0.9867(2) 0.0095(6) Uani 1 1 d . . .
O3 O 0.1397(5) 0.1914(5) 0.5158(2) 0.0183(8) Uani 1 1 d . . .
B1 B 0.1669(8) 0.1849(6) 0.4227(4) 0.0085(9) Uani 1 1 d . . .
B2 B -0.0536(8) 0.3100(6) 1.0501(4) 0.0087(9) Uani 1 1 d . . .
B4 B -0.4381(8) 0.0446(6) 0.8255(3) 0.0074(9) Uani 1 1 d . . .

loop_
_atom_site_aniso_label
_atom_site_aniso_U_11
_atom_site_aniso_U_22
_atom_site_aniso_U_33
_atom_site_aniso_U_23
_atom_site_aniso_U_13
_atom_site_aniso_U_12
Ba1 0.00663(17) 0.01072(18) 0.00744(17) 0.00176(9) 0.00121(10) -0.00013(9)
Ba2 0.00507(17) 0.00863(17) 0.00679(17) -0.00138(9) 0.00112(10) 0.00089(9)
O6 0.0034(15) 0.0074(15) 0.0081(15) -0.0012(12) -0.0005(12) 0.0002(11)
O10 0.0097(16) 0.0149(16) 0.0128(16) -0.0027(14) 0.0040(13) 0.0023(13)
O7 0.0078(15) 0.0064(15) 0.0091(15) 0.0011(12) -0.0012(12) -0.0002(12)
O8 0.0052(14) 0.0111(16) 0.0129(16) -0.0093(13) -0.0020(12) 0.0022(12)
O1 0.0025(15) 0.0146(16) 0.0071(15) 0.0035(12) 0.0034(12) 0.0022(11)
B3 0.003(2) 0.008(2) 0.002(2) -0.0020(17) 0.0021(17) 0.0006(17)
B5 0.004(2) 0.007(2) 0.004(2) -0.0029(17) 0.0006(17) -0.0014(17)
O9 0.0041(14) 0.0056(15) 0.0095(15) 0.0018(12) -0.0012(12) -0.0003(11)
O2 0.0029(14) 0.0123(15) 0.0041(14) -0.0009(12) 0.0017(11) 0.0006(11)
O5 0.0102(16) 0.0144(16) 0.0058(15) 0.0012(13) 0.0015(12) 0.0011(13)
O4 0.0040(14) 0.0197(17) 0.0050(15) -0.0052(13) 0.0012(12) -0.0021(12)
O3 0.0056(16) 0.045(2) 0.0048(16) -0.0012(16) 0.0008(13) 0.0021(15)
B1 0.007(2) 0.009(2) 0.009(2) -0.0021(19) 0.0022(18) -0.0003(18)
B2 0.006(2) 0.010(2) 0.010(2) 0.0017(19) 0.0011(18) -0.0007(18)
B4 0.011(2) 0.004(2) 0.008(2) -0.0009(19) 0.0037(18) -0.0020(18)

loop_
_atom_type_symbol
_atom_type_description
_atom_type_scat_dispersion_real
_atom_type_scat_dispersion_imag
_atom_type_scat_source
B B 0.0013 0.0007 'International Tables Vol C Tables 4.2.6.8 and 6.1.1.4'
H H 0.0000 0.0000 'International Tables Vol C Tables 4.2.6.8 and 6.1.1.4'
O O 0.0106 0.0060 'International Tables Vol C Tables 4.2.6.8 and 6.1.1.4'
Ba Ba -0.3244 2.2819 'International Tables Vol C Tables 4.2.6.8 and 6.1.1.4'

loop_
_geom_angle_atom_site_label_1
_geom_angle_atom_site_label_2
_geom_angle_atom_site_label_3
_geom_angle
_geom_angle_site_symmetry_1
_geom_angle_site_symmetry_3
O9 Ba1 O10 88.40(10) 2_656 .
O9 Ba1 O3 107.25(11) 2_656 .
O10 Ba1 O3 93.09(12) . .
O9 Ba1 O4 142.30(10) 2_656 4_665
O10 Ba1 O4 76.48(11) . 4_665
O3 Ba1 O4 107.87(10) . 4_665
O9 Ba1 O1 98.29(10) 2_656 3_656
O10 Ba1 O1 149.04(10) . 3_656
O3 Ba1 O1 113.28(12) . 3_656
O4 Ba1 O1 80.02(10) 4_665 3_656
O9 Ba1 O5 92.10(10) 2_656 1_655
O10 Ba1 O5 73.21(10) . 1_655
O3 Ba1 O5 156.15(11) . 1_655
O4 Ba1 O5 50.63(10) 4_665 1_655
O1 Ba1 O5 76.36(10) 3_656 1_655
O9 Ba1 O6 68.60(9) 2_656 .
O10 Ba1 O6 154.99(10) . .
O3 Ba1 O6 84.92(11) . .
O4 Ba1 O6 127.85(10) 4_665 .
O1 Ba1 O6 49.53(9) 3_656 .
O5 Ba1 O6 115.75(9) 1_655 .
O9 Ba1 O8 50.33(9) 2_656 .
O10 Ba1 O8 123.55(10) . .
O3 Ba1 O8 130.99(11) . .
O4 Ba1 O8 111.37(9) 4_665 .
O1 Ba1 O8 49.19(9) 3_656 .
O5 Ba1 O8 72.25(9) 1_655 .
O6 Ba1 O8 47.75(9) . .
O9 Ba1 B5 69.87(11) 2_656 .
O10 Ba1 B5 150.79(12) . .
O3 Ba1 B5 111.51(13) . .
O4 Ba1 B5 108.70(12) 4_665 .
O1 Ba1 B5 30.22(11) 3_656 .
O5 Ba1 B5 87.88(11) 1_655 .
O6 Ba1 B5 27.99(11) . .
O8 Ba1 B5 27.30(11) . .
O9 Ba1 O1 153.72(9) 2_656 .
O10 Ba1 O1 94.55(10) . .
O3 Ba1 O1 46.56(9) . .
O4 Ba1 O1 63.16(9) 4_665 .
O1 Ba1 O1 92.52(9) 3_656 .
O5 Ba1 O1 113.78(9) 1_655 .
O6 Ba1 O1 101.89(9) . .
O8 Ba1 O1 140.20(9) . .
B5 Ba1 O1 113.64(11) . .
O9 Ba1 B2 117.03(12) 2_656 4_665
O10 Ba1 B2 74.37(12) . 4_665
O3 Ba1 B2 133.16(13) . 4_665
O4 Ba1 B2 25.71(12) 4_665 4_665
O1 Ba1 B2 75.69(12) 3_656 4_665
O5 Ba1 B2 24.98(12) 1_655 4_665
O6 Ba1 B2 124.17(11) . 4_665
O8 Ba1 B2 90.85(12) . 4_665
B5 Ba1 B2 97.78(13) . 4_665
O1 Ba1 B2 88.81(12) . 4_665
O9 Ba1 O8 46.55(9) 2_656 2_656
O10 Ba1 O8 47.00(9) . 2_656
O3 Ba1 O8 87.25(10) . 2_656
O4 Ba1 O8 122.60(10) 4_665 2_656
O1 Ba1 O8 144.41(9) 3_656 2_656
O5 Ba1 O8 96.65(9) 1_655 2_656
O6 Ba1 O8 107.99(9) . 2_656
O8 Ba1 O8 95.29(3) . 2_656
B5 Ba1 O8 116.31(10) . 2_656
O1 Ba1 O8 121.51(8) . 2_656
B2 Ba1 O8 112.05(11) 4_665 2_656
O2 Ba2 O6 51.58(9) 2_546 .
O2 Ba2 O7 123.61(9) 2_546 .
O6 Ba2 O7 174.52(9) . .
O2 Ba2 O5 79.28(10) 2_546 .
O6 Ba2 O5 88.21(10) . .
O7 Ba2 O5 88.11(10) . .
O2 Ba2 O8 73.16(9) 2_546 1_455
O6 Ba2 O8 124.65(9) . 1_455
O7 Ba2 O8 50.45(9) . 1_455
O5 Ba2 O8 77.77(11) . 1_455
O2 Ba2 O2 152.88(8) 2_546 .
O6 Ba2 O2 131.60(9) . .
O7 Ba2 O2 50.88(9) . .
O5 Ba2 O2 74.17(10) . .
O8 Ba2 O2 95.64(9) 1_455 .
O2 Ba2 O5 74.50(10) 2_546 2_546
O6 Ba2 O5 83.03(9) . 2_546
O7 Ba2 O5 98.41(10) . 2_546
O5 Ba2 O5 152.08(8) . 2_546
O8 Ba2 O5 85.55(10) 1_455 2_546
O2 Ba2 O5 130.29(9) . 2_546
O2 Ba2 O10 115.82(10) 2_546 2_646
O6 Ba2 O10 72.22(10) . 2_646
O7 Ba2 O10 113.25(10) . 2_646
O5 Ba2 O10 131.89(10) . 2_646
O8 Ba2 O10 149.07(10) 1_455 2_646
O2 Ba2 O10 86.65(10) . 2_646
O5 Ba2 O10 70.03(10) 2_546 2_646
O2 Ba2 O9 114.29(9) 2_546 2_656
O6 Ba2 O9 64.92(9) . 2_656
O7 Ba2 O9 118.69(9) . 2_656
O5 Ba2 O9 84.01(10) . 2_656
O8 Ba2 O9 158.73(10) 1_455 2_656
O2 Ba2 O9 68.59(9) . 2_656
O5 Ba2 O9 115.43(9) 2_546 2_656
O10 Ba2 O9 47.89(9) 2_646 2_656
O2 Ba2 B4 98.81(11) 2_546 .
O6 Ba2 B4 149.88(11) . .
O7 Ba2 B4 24.94(11) . .
O5 Ba2 B4 79.60(11) . .
O8 Ba2 B4 25.80(11) 1_455 .
O2 Ba2 B4 71.27(11) . .
O5 Ba2 B4 94.97(11) 2_546 .
O10 Ba2 B4 135.27(11) 2_646 .
O9 Ba2 B4 139.41(11) 2_656 .
O2 Ba2 B3 26.79(10) 2_546 2_546
O6 Ba2 B3 24.83(10) . 2_546
O7 Ba2 B3 150.38(11) . 2_546
O5 Ba2 B3 84.16(11) . 2_546
O8 Ba2 B3 99.93(11) 1_455 2_546
O2 Ba2 B3 149.92(10) . 2_546
O5 Ba2 B3 76.79(11) 2_546 2_546
O10 Ba2 B3 92.83(11) 2_646 2_546
O9 Ba2 B3 88.92(10) 2_656 2_546
B4 Ba2 B3 125.51(12) . 2_546
O2 Ba2 B3 139.76(10) 2_546 .
O6 Ba2 B3 157.11(11) . .
O7 Ba2 B3 24.33(10) . .
O5 Ba2 B3 77.55(11) . .
O8 Ba2 B3 70.07(10) 1_455 .
O2 Ba2 B3 26.93(10) . .
O5 Ba2 B3 117.59(11) 2_546 .
O10 Ba2 B3 104.14(11) 2_646 .
O9 Ba2 B3 95.49(10) 2_656 .
B4 Ba2 B3 44.81(12) . .
B3 Ba2 B3 160.61(7) 2_546 .
B3 O6 B5 117.2(3) 2_546 .
B3 O6 Ba2 102.4(2) 2_546 .
B5 O6 Ba2 129.3(3) . .
B3 O6 Ba1 123.5(2) 2_546 .
B5 O6 Ba1 84.6(2) . .
Ba2 O6 Ba1 99.46(10) . .
B4 O10 Ba1 112.6(3) 2_556 .
B4 O10 Ba2 98.1(3) 2_556 2_656
Ba1 O10 Ba2 105.03(12) . 2_656
B4 O10 H1 116.0 2_556 .
Ba1 O10 H1 120.2 . .
Ba2 O10 H1 100.4 2_656 .
B3 O7 B4 126.4(4) . .
B3 O7 Ba2 103.5(2) . .
B4 O7 Ba2 101.7(3) . .
B5 O8 B4 136.2(4) . 1_655
B5 O8 Ba2 124.4(3) . 1_655
B4 O8 Ba2 99.1(2) 1_655 1_655
B5 O8 Ba1 78.2(2) . .
B4 O8 Ba1 88.7(2) 1_655 .
Ba2 O8 Ba1 102.32(11) 1_655 .
B5 O8 Ba1 80.8(2) . 2_646
B4 O8 Ba1 88.7(2) 1_655 2_646
Ba2 O8 Ba1 111.01(11) 1_655 2_646
Ba1 O8 Ba1 146.55(11) . 2_646
B1 O1 B5 130.5(4) . 3_656
B1 O1 Ba1 122.5(3) . 3_656
B5 O1 Ba1 85.3(2) 3_656 3_656
B1 O1 Ba1 89.4(3) . .
B5 O1 Ba1 135.6(2) 3_656 .
Ba1 O1 Ba1 87.48(9) 3_656 .
O7 B3 O6 113.7(4) . 2_556
O7 B3 O4 111.3(4) . .
O6 B3 O4 110.9(4) 2_556 .
O7 B3 O2 107.2(3) . .
O6 B3 O2 105.5(3) 2_556 .
O4 B3 O2 107.8(3) . .
O7 B3 Ba2 122.7(3) . 2_556
O6 B3 Ba2 52.72(19) 2_556 2_556
O4 B3 Ba2 125.7(3) . 2_556
O2 B3 Ba2 52.83(19) . 2_556
O7 B3 Ba2 52.17(19) . .
O6 B3 Ba2 115.3(3) 2_556 .
O4 B3 Ba2 133.6(3) . .
O2 B3 Ba2 56.16(19) . .
Ba2 B3 Ba2 81.93(10) 2_556 .
O9 B5 O8 111.4(4) . .
O9 B5 O6 113.3(4) . .
O8 B5 O6 111.2(4) . .
O9 B5 O1 108.4(3) . 3_656
O8 B5 O1 108.4(4) . 3_656
O6 B5 O1 103.7(3) . 3_656
O9 B5 Ba1 172.4(3) . .
O8 B5 Ba1 74.5(2) . .
O6 B5 Ba1 67.4(2) . .
O1 B5 Ba1 64.5(2) 3_656 .
O9 B5 Ba1 48.4(2) . 2_646
O8 B5 Ba1 73.9(2) . 2_646
O6 B5 Ba1 101.3(3) . 2_646
O1 B5 Ba1 151.7(3) 3_656 2_646
Ba1 B5 Ba1 139.22(16) . 2_646
B5 O9 B4 120.3(4) . 2_546
B5 O9 Ba1 107.2(3) . 2_646
B4 O9 Ba1 107.2(3) 2_546 2_646
B5 O9 Ba2 124.6(3) . 2_646
B4 O9 Ba2 95.7(2) 2_546 2_646
Ba1 O9 Ba2 99.15(10) 2_646 2_646
B1 O2 B3 122.9(3) 4_566 .
B1 O2 Ba2 116.1(3) 4_566 2_556
B3 O2 Ba2 100.4(2) . 2_556
B1 O2 Ba2 112.2(3) 4_566 .
B3 O2 Ba2 96.9(2) . .
Ba2 O2 Ba2 105.51(10) 2_556 .
B2 O5 Ba2 134.5(3) 4_565 .
B2 O5 Ba2 113.0(3) 4_565 2_556
Ba2 O5 Ba2 104.46(11) . 2_556
B2 O5 Ba1 89.5(3) 4_565 1_455
Ba2 O5 Ba1 107.65(11) . 1_455
Ba2 O5 Ba1 101.72(11) 2_556 1_455
B2 O4 B3 125.7(4) . .
B2 O4 Ba1 96.5(3) . 4_466
B3 O4 Ba1 136.1(3) . 4_466
B1 O3 B2 121.8(4) . 4_565
B1 O3 Ba1 108.6(3) . .
B2 O3 Ba1 128.6(3) 4_565 .
O2 B1 O1 124.7(4) 4_565 .
O2 B1 O3 120.1(4) 4_565 .
O1 B1 O3 115.2(4) . .
O2 B1 Ba1 167.4(3) 4_565 .
O1 B1 Ba1 66.9(3) . .
O3 B1 Ba1 48.4(2) . .
O5 B2 O4 123.1(4) 4_566 .
O5 B2 O3 120.3(4) 4_566 4_566
O4 B2 O3 116.6(4) . 4_566
O5 B2 Ba1 65.5(2) 4_566 4_466
O4 B2 Ba1 57.8(2) . 4_466
O3 B2 Ba1 172.2(4) 4_566 4_466
O7 B4 O9 113.4(4) . 2_556
O7 B4 O8 107.6(4) . 1_455
O9 B4 O8 111.6(4) 2_556 1_455
O7 B4 O10 109.9(4) . 2_546
O9 B4 O10 106.8(4) 2_556 2_546
O8 B4 O10 107.3(4) 1_455 2_546
O7 B4 Ba1 117.0(3) . 1_455
O9 B4 Ba1 48.2(2) 2_556 1_455
O8 B4 Ba1 65.1(2) 1_455 1_455
O10 B4 Ba1 132.6(3) 2_546 1_455
O7 B4 Ba2 53.4(2) . .
O9 B4 Ba2 122.3(3) 2_556 .
O8 B4 Ba2 55.1(2) 1_455 .
O10 B4 Ba2 130.8(3) 2_546 .
Ba1 B4 Ba2 85.24(12) 1_455 .
O7 B4 Ba2 154.6(3) . 1_455
O9 B4 Ba2 59.5(2) 2_556 1_455
O8 B4 Ba2 97.3(3) 1_455 1_455
O10 B4 Ba2 56.1(2) 2_546 1_455
Ba1 B4 Ba2 77.77(12) 1_455 1_455
Ba2 B4 Ba2 152.01(16) . 1_455

loop_
_geom_bond_atom_site_label_1
_geom_bond_atom_site_label_2
_geom_bond_distance
_geom_bond_site_symmetry_2
Ba1 O9 2.618(3) 2_656
Ba1 O10 2.668(4) .
Ba1 O3 2.669(4) .
Ba1 O4 2.683(3) 4_665
Ba1 O1 2.800(3) 3_656
Ba1 O5 2.868(3) 1_655
Ba1 O6 2.870(3) .
Ba1 O8 3.046(4) .
Ba1 B5 3.093(5) .
Ba1 O1 3.109(3) .
Ba1 B2 3.151(5) 4_665
Ba1 O8 3.256(4) 2_656
Ba2 O2 2.736(3) 2_546
Ba2 O6 2.752(3) .
Ba2 O7 2.755(3) .
Ba2 O5 2.767(3) .
Ba2 O8 2.791(3) 1_455
Ba2 O2 2.837(3) .
Ba2 O5 2.846(4) 2_546
Ba2 O10 2.913(4) 2_646
Ba2 O9 3.008(3) 2_656
Ba2 B4 3.361(5) .
Ba2 B3 3.377(5) 2_546
Ba2 B3 3.391(5) .
O6 B3 1.452(6) 2_546
O6 B5 1.458(6) .
O10 B4 1.527(6) 2_556
O10 Ba2 2.913(4) 2_656
O10 H1 0.9298 .
O7 B3 1.437(6) .
O7 B4 1.447(6) .
O8 B5 1.449(6) .
O8 B4 1.481(6) 1_655
O8 Ba2 2.791(3) 1_655
O8 Ba1 3.256(4) 2_646
O1 B1 1.356(6) .
O1 B5 1.562(6) 3_656
O1 Ba1 2.800(3) 3_656
B3 O6 1.452(6) 2_556
B3 O4 1.481(5) .
B3 O2 1.547(5) .
B3 Ba2 3.377(5) 2_556
B5 O9 1.449(6) .
B5 O1 1.562(6) 3_656
B5 Ba1 3.345(5) 2_646
O9 B4 1.468(6) 2_546
O9 Ba1 2.618(3) 2_646
O9 Ba2 3.008(3) 2_646
O2 B1 1.352(6) 4_566
O2 Ba2 2.736(3) 2_556
O5 B2 1.331(6) 4_565
O5 Ba2 2.846(4) 2_556
O5 Ba1 2.868(3) 1_455
O4 B2 1.376(6) .
O4 Ba1 2.683(3) 4_466
O3 B1 1.390(6) .
O3 B2 1.406(6) 4_565
B1 O2 1.352(6) 4_565
B2 O5 1.331(6) 4_566
B2 O3 1.406(6) 4_566
B2 Ba1 3.151(5) 4_466
B4 O9 1.468(6) 2_556
B4 O8 1.481(6) 1_455
B4 O10 1.527(6) 2_546
B4 Ba1 3.357(5) 1_455
B4 Ba2 3.475(5) 1_455
